data_4327679
loop_
_publ_author_name
'Rob A. T. M. Abbenhuis'
'Ignacio del R\'io'
'Michel M. Bergshoef'
'Jaap Boersma'
'Nora Veldman'
'Anthony L. Spek'
'Gerard van Koten'

_publ_section_title
;
 16- and 18-Electron Ruthenium(II) Complexes of the Neutral, Potentially
 Tridentate Triamine Ligand 2,6-[Bis(dimethylamino)methyl]pyridine (NN'N)
;
_journal_name_full 'Inorganic Chemistry'
_journal_page_first 1749
_journal_page_last 1758
_journal_paper_doi 10.1021/ic971061+
_journal_volume 37
_journal_year 1998
_chemical_formula_moiety 'C15 H25 F3 N3 O5 Ru S , C F3 S O3)'
_chemical_formula_sum 'C16 H25 F6 N3 O8 Ru S2'
_chemical_formula_weight 666.58
_space_group_IT_number 4
_symmetry_space_group_name_Hall 'P 2yb'
_symmetry_space_group_name_H-M 'P 1 21 1'
_atom_sites_solution_hydrogens geom
_atom_sites_solution_primary direct
_atom_sites_solution_secondary difmap
_audit_creation_method SHELXL
_cell_angle_alpha 90.00
_cell_angle_beta 101.185(7)
_cell_angle_gamma 90.00
_cell_formula_units_Z 2
_cell_length_a 10.1691(9)
_cell_length_b 10.3133(7)
_cell_length_c 12.2140(10)
_cell_measurement_temperature 150(2)
_cell_volume 1256.64(18)
_computing_structure_refinement 'SHELXL-96 (Sheldrick, 1996)'
_diffrn_ambient_temperature 150(2)
_diffrn_measurement_device CAD4T
_diffrn_radiation_monochromator graphite
_diffrn_radiation_source 'Rotating Anode'
_diffrn_radiation_type MoK\a
_diffrn_radiation_wavelength 0.71073
_diffrn_reflns_av_R_equivalents 0.0266
_diffrn_reflns_av_sigmaI/netI 0.0250
_diffrn_reflns_limit_h_max 13
_diffrn_reflns_limit_h_min -12
_diffrn_reflns_limit_k_max 0
_diffrn_reflns_limit_k_min -13
_diffrn_reflns_limit_l_max 10
_diffrn_reflns_limit_l_min -15
_diffrn_reflns_number 4089
_diffrn_reflns_theta_max 27.47
_diffrn_reflns_theta_min 1.70
_exptl_absorpt_coefficient_mu 0.880
_exptl_crystal_density_diffrn 1.762
_refine_diff_density_max 0.509
_refine_diff_density_min -1.056
_refine_diff_density_rms 0.072
_refine_ls_abs_structure_details 'Flack H D (1983), Acta Cryst. A39, 876-881'
_refine_ls_abs_structure_Flack 0.05(3)
_refine_ls_extinction_method none
_refine_ls_goodness_of_fit_all 1.038
_refine_ls_goodness_of_fit_obs 1.041
_refine_ls_matrix_type full
_refine_ls_number_parameters 343
_refine_ls_number_reflns 3036
_refine_ls_number_restraints 1
_refine_ls_restrained_S_all 1.038
_refine_ls_restrained_S_obs 1.041
_refine_ls_R_factor_all 0.0238
_refine_ls_R_factor_obs 0.0231
_refine_ls_shift/esd_max 0.001
_refine_ls_shift/esd_mean 0.000
_refine_ls_structure_factor_coef Fsqd
_refine_ls_weighting_details 'w=1/[\s^2^(Fo^2^)+(0.0429P)^2^+0.2630P] where P=(Fo^2^+2Fc^2^)/3'
_refine_ls_weighting_scheme calc
_refine_ls_wR_factor_all 0.0593
_refine_ls_wR_factor_obs 0.0589
_reflns_number_observed 2982
_reflns_number_total 3036
_reflns_observed_criterion >2sigma(I)
_cod_data_source_file ic9710612B_6.cif
_cod_data_source_block 13
_cod_depositor_comments
;
The following automatic conversions were performed:

'_refine_ls_weighting_scheme' value 'calc
w=1/[\s^2^(Fo^2^)+(0.0429P)^2^+0.2630P] where P=(Fo^2^+2Fc^2^)/3' was
changed to 'calc'. New tag '_refine_ls_weighting_details' was
created. The value of the new tag was set to
'w=1/[\s^2^(Fo^2^)+(0.0429P)^2^+0.2630P] where P=(Fo^2^+2Fc^2^)/3'.

Automatic conversion script
Id: cif_fix_values 3143 2015-03-26 13:38:13Z robertas 
;
_cod_original_cell_volume 1256.64(17)
_cod_original_sg_symbol_H-M 'P 21'
_cod_database_code 4327679

loop_
_symmetry_equiv_pos_as_xyz
'x, y, z'
'-x, y+1/2, -z'

loop_
_atom_site_aniso_label
_atom_site_aniso_U_11
_atom_site_aniso_U_22
_atom_site_aniso_U_33
_atom_site_aniso_U_23
_atom_site_aniso_U_13
_atom_site_aniso_U_12
Ru1 0.01579(10) 0.02043(10) 0.01717(10) 0.00043(10) 0.00287(6) 0.00055(10)
S1 0.0239(3) 0.0321(4) 0.0187(3) -0.0010(3) 0.0030(3) -0.0041(3)
F1 0.0354(12) 0.076(2) 0.0614(16) -0.0037(15) 0.0028(11) -0.0252(14)
F2 0.0620(15) 0.093(3) 0.0356(11) 0.0026(17) -0.0216(11) -0.0094(19)
F3 0.0713(19) 0.0512(18) 0.0673(17) -0.0299(16) 0.0005(15) -0.0123(15)
O1 0.0208(11) 0.0518(16) 0.0498(15) 0.0081(14) 0.0037(10) 0.0060(12)
O2 0.0198(9) 0.0274(14) 0.0216(9) -0.0022(8) 0.0049(7) 0.0029(8)
O3 0.0270(10) 0.0348(17) 0.0201(9) 0.0004(10) 0.0047(7) 0.0039(10)
O4 0.0424(14) 0.0353(14) 0.0314(12) 0.0041(11) 0.0054(11) 0.0083(12)
O5 0.0365(13) 0.0522(17) 0.0284(12) 0.0030(12) 0.0117(10) -0.0077(13)
N1 0.0244(10) 0.0309(12) 0.0194(9) 0.0047(16) 0.0072(8) 0.0115(16)
N2 0.0257(14) 0.0224(14) 0.0226(12) -0.0008(10) -0.0008(10) 0.0007(11)
N3 0.0237(13) 0.0207(14) 0.0302(13) 0.0015(11) 0.0065(11) -0.0040(11)
C1 0.0296(17) 0.0301(16) 0.0233(14) -0.0034(13) -0.0001(12) 0.0123(14)
C2 0.047(2) 0.051(2) 0.0214(15) -0.0041(16) 0.0025(14) 0.0212(19)
C3 0.055(2) 0.061(3) 0.0204(13) 0.009(2) 0.0108(13) 0.024(3)
C4 0.043(2) 0.050(2) 0.0307(18) 0.0161(17) 0.0179(15) 0.0179(19)
C5 0.0299(16) 0.0313(17) 0.0281(15) 0.0078(13) 0.0133(13) 0.0118(14)
C6 0.0309(16) 0.0279(16) 0.0255(14) -0.0056(13) -0.0034(12) 0.0044(13)
C7 0.0373(18) 0.0241(17) 0.0334(17) -0.0024(14) -0.0011(14) 0.0098(14)
C8 0.0369(18) 0.0270(17) 0.0382(18) 0.0023(14) 0.0050(15) -0.0084(15)
C9 0.0282(15) 0.0327(18) 0.0368(17) 0.0100(15) 0.0121(13) 0.0001(14)
C10 0.0304(17) 0.0210(16) 0.0416(18) -0.0005(14) 0.0079(14) 0.0026(13)
C11 0.0326(18) 0.0280(17) 0.047(2) -0.0018(16) 0.0013(15) -0.0114(15)
C12 0.0224(14) 0.0283(18) 0.0256(14) 0.0023(11) 0.0046(11) 0.0012(11)
C13 0.0224(14) 0.0367(17) 0.0312(15) -0.0111(14) 0.0103(12) 0.0003(14)
C14 0.0397(17) 0.052(3) 0.062(2) -0.011(3) 0.0319(17) -0.013(3)
C15 0.0360(18) 0.053(2) 0.0351(18) -0.0088(17) -0.0032(15) -0.0129(17)
S2 0.0243(3) 0.0281(5) 0.0257(3) -0.0013(3) 0.0012(2) 0.0017(3)
F4 0.0498(16) 0.169(5) 0.0667(19) -0.044(2) 0.0148(14) 0.034(2)
F5 0.0257(11) 0.139(4) 0.0741(17) -0.001(2) 0.0003(11) -0.0064(18)
F6 0.065(2) 0.068(2) 0.108(3) 0.009(2) -0.0009(19) 0.0386(19)
O6 0.0538(18) 0.0379(16) 0.0570(18) 0.0152(14) -0.0017(15) -0.0083(14)
O7 0.0275(11) 0.0325(13) 0.0336(12) -0.0018(11) 0.0002(9) 0.0004(10)
O8 0.0465(13) 0.0642(17) 0.0280(11) -0.010(2) 0.0047(10) 0.002(2)
C16 0.0278(18) 0.081(4) 0.042(2) -0.011(2) 0.0024(16) 0.011(2)

loop_
_atom_site_label
_atom_site_type_symbol
_atom_site_fract_x
_atom_site_fract_y
_atom_site_fract_z
_atom_site_U_iso_or_equiv
_atom_site_thermal_displace_type
_atom_site_occupancy
_atom_site_calc_flag
_atom_site_refinement_flags
Ru1 Ru 0.789757(18) 0.34310(2) 0.171453(15) 0.01784(7) Uani 1 d .
S1 S 0.76514(8) 0.40248(9) -0.09799(6) 0.02506(16) Uani 1 d .
F1 F 0.5417(2) 0.2741(4) -0.1235(2) 0.0586(8) Uani 1 d .
F2 F 0.5813(3) 0.3602(4) -0.27307(19) 0.0679(9) Uani 1 d .
F3 F 0.6882(3) 0.1897(3) -0.2067(3) 0.0650(8) Uani 1 d .
O1 O 0.4986(2) 0.3977(3) 0.1143(2) 0.0412(6) Uani 1 d .
O2 O 1.0040(2) 0.3137(2) 0.20686(18) 0.0228(5) Uani 1 d .
H2 H 1.0351(17) 0.2907(13) 0.275(4) 0.040(12) Uiso 1 d R
O3 O 0.8112(2) 0.3224(3) 0.00122(17) 0.0273(6) Uani 1 d .
O4 O 0.6939(3) 0.5176(3) -0.0770(2) 0.0366(6) Uani 1 d .
O5 O 0.8648(3) 0.4145(3) -0.1650(2) 0.0383(6) Uani 1 d .
N1 N 0.7978(2) 0.3429(4) 0.33416(18) 0.0245(5) Uani 1 d .
N2 N 0.8428(3) 0.5461(3) 0.2090(2) 0.0243(5) Uani 1 d .
N3 N 0.7463(3) 0.1394(3) 0.1950(2) 0.0247(5) Uani 1 d .
C1 C 0.8576(3) 0.4421(4) 0.3951(3) 0.0284(7) Uani 1 d .
C2 C 0.8729(4) 0.4385(5) 0.5108(3) 0.0403(9) Uani 1 d .
H21 H 0.911(2) 0.508(4) 0.555(3) 0.048 Uiso 1 calc R
C3 C 0.8308(4) 0.3299(6) 0.5594(3) 0.0451(11) Uani 1 d .
H31 H 0.8425(8) 0.3253(7) 0.635(4) 0.054 Uiso 1 calc R
C4 C 0.7712(4) 0.2279(5) 0.4956(3) 0.0396(9) Uani 1 d .
H41 H 0.7471(18) 0.165(5) 0.524(2) 0.048 Uiso 1 calc R
C5 C 0.7539(3) 0.2368(4) 0.3805(3) 0.0287(7) Uani 1 d .
C6 C 0.9115(3) 0.5455(4) 0.3296(3) 0.0293(7) Uani 1 d .
H61 H 1.004(3) 0.5321(5) 0.3342(3) 0.040 Uiso 1 calc R
H62 H 0.9002(5) 0.627(3) 0.3612(11) 0.040 Uiso 1 calc R
C7 C 0.7215(4) 0.6296(4) 0.1967(3) 0.0327(7) Uani 1 d .
H71 H 0.662(2) 0.596(2) 0.244(2) 0.049 Uiso 1 calc R
H72 H 0.675(2) 0.630(2) 0.118(2) 0.049 Uiso 1 calc R
H73 H 0.7483(8) 0.718(3) 0.220(3) 0.049 Uiso 1 calc R
C8 C 0.9352(4) 0.6059(4) 0.1438(3) 0.0343(8) Uani 1 d .
H81 H 0.954(3) 0.696(3) 0.168(2) 0.051 Uiso 1 calc R
H82 H 0.8938(18) 0.605(3) 0.064(2) 0.051 Uiso 1 calc R
H83 H 1.019(3) 0.557(2) 0.156(2) 0.051 Uiso 1 calc R
C9 C 0.6845(3) 0.1404(4) 0.2967(3) 0.0318(7) Uani 1 d .
H91 H 0.6907(4) 0.060(3) 0.3277(12) 0.043 Uiso 1 calc R
H92 H 0.596(3) 0.1611(8) 0.2771(8) 0.043 Uiso 1 calc R
C10 C 0.8694(4) 0.0577(3) 0.2191(3) 0.0309(7) Uani 1 d .
H101 H 0.909(2) 0.053(3) 0.154(2) 0.046 Uiso 1 calc R
H102 H 0.8462(8) -0.028(3) 0.239(3) 0.046 Uiso 1 calc R
H103 H 0.932(2) 0.095(2) 0.280(2) 0.046 Uiso 1 calc R
C11 C 0.6534(4) 0.0773(4) 0.1017(3) 0.0366(8) Uani 1 d .
H111 H 0.568(3) 0.122(2) 0.0898(19) 0.055 Uiso 1 calc R
H112 H 0.641(3) -0.012(3) 0.1197(13) 0.055 Uiso 1 calc R
H113 H 0.6904(19) 0.082(3) 0.035(2) 0.055 Uiso 1 calc R
C12 C 0.6111(3) 0.3760(3) 0.1374(3) 0.0254(7) Uani 1 d .
C13 C 1.0866(3) 0.2537(4) 0.1365(3) 0.0294(7) Uani 1 d .
H131 H 1.0265(19) 0.2103(14) 0.070(2) 0.040 Uiso 1 calc R
H132 H 1.1450(19) 0.184(2) 0.1807(14) 0.040 Uiso 1 calc R
C14 C 1.1742(4) 0.3521(7) 0.0951(4) 0.0483(10) Uani 1 d .
H141 H 1.245(3) 0.3043(15) 0.057(3) 0.072 Uiso 1 calc R
H142 H 1.224(3) 0.408(3) 0.163(2) 0.072 Uiso 1 calc R
H143 H 1.1148(19) 0.413(3) 0.036(3) 0.072 Uiso 1 calc R
C15 C 0.6372(4) 0.2997(5) -0.1806(3) 0.0426(9) Uani 1 d .
S2 S 0.22217(7) 0.32680(9) 0.46792(6) 0.02651(18) Uani 1 d .
F4 F 0.3723(3) 0.2034(6) 0.3528(3) 0.0947(16) Uani 1 d .
F5 F 0.4807(2) 0.3111(5) 0.4911(3) 0.0809(14) Uani 1 d .
F6 F 0.3862(3) 0.1324(4) 0.5198(3) 0.0829(11) Uani 1 d .
O6 O 0.2323(3) 0.4423(3) 0.4049(3) 0.0512(8) Uani 1 d .
O7 O 0.1157(2) 0.2419(3) 0.4141(2) 0.0320(5) Uani 1 d .
O8 O 0.2315(3) 0.3417(5) 0.58492(19) 0.0466(6) Uani 1 d .
C16 C 0.3738(4) 0.2374(6) 0.4573(4) 0.0509(12) Uani 1 d .

loop_
_atom_type_symbol
_atom_type_description
_atom_type_scat_dispersion_real
_atom_type_scat_dispersion_imag
_atom_type_scat_source
C C 0.0033 0.0016 'International Tables Vol C Tables 4.2.6.8 and 6.1.1.4'
H H 0.0000 0.0000 'International Tables Vol C Tables 4.2.6.8 and 6.1.1.4'
F F 0.0171 0.0103 'International Tables Vol C Tables 4.2.6.8 and 6.1.1.4'
N N 0.0061 0.0033 'International Tables Vol C Tables 4.2.6.8 and 6.1.1.4'
O O 0.0106 0.0060 'International Tables Vol C Tables 4.2.6.8 and 6.1.1.4'
Ru Ru -1.2594 0.8363 'International Tables Vol C Tables 4.2.6.8 and 6.1.1.4'
S S 0.1246 0.1234 'International Tables Vol C Tables 4.2.6.8 and 6.1.1.4'

loop_
_geom_angle_atom_site_label_1
_geom_angle_atom_site_label_2
_geom_angle_atom_site_label_3
_geom_angle
C12 Ru1 N1 94.30(12)
C12 Ru1 O3 94.71(11)
N1 Ru1 O3 170.07(11)
C12 Ru1 O2 176.77(12)
N1 Ru1 O2 87.43(9)
O3 Ru1 O2 83.78(8)
C12 Ru1 N3 89.50(13)
N1 Ru1 N3 80.57(14)
O3 Ru1 N3 95.35(10)
O2 Ru1 N3 93.48(9)
C12 Ru1 N2 93.66(13)
N1 Ru1 N2 80.17(14)
O3 Ru1 N2 103.38(10)
O2 Ru1 N2 83.93(10)
N3 Ru1 N2 160.66(10)
O5 S1 O4 117.90(19)
O5 S1 O3 112.01(15)
O4 S1 O3 114.14(14)
O5 S1 C15 104.09(18)
O4 S1 C15 104.39(19)
O3 S1 C15 102.07(18)
C13 O2 Ru1 128.21(19)
S1 O3 Ru1 132.03(16)
C1 N1 C5 122.6(3)
C1 N1 Ru1 119.0(3)
C5 N1 Ru1 118.1(3)
C8 N2 C7 107.7(3)
C8 N2 C6 107.8(3)
C7 N2 C6 108.7(3)
C8 N2 Ru1 116.3(2)
C7 N2 Ru1 111.5(2)
C6 N2 Ru1 104.5(2)
C11 N3 C10 107.1(3)
C11 N3 C9 109.5(3)
C10 N3 C9 108.1(3)
C11 N3 Ru1 115.6(2)
C10 N3 Ru1 112.8(2)
C9 N3 Ru1 103.4(2)
N1 C1 C2 119.5(4)
N1 C1 C6 114.8(3)
C2 C1 C6 125.5(4)
C3 C2 C1 118.6(4)
C2 C3 C4 121.2(3)
C3 C4 C5 118.6(4)
N1 C5 C4 119.5(4)
N1 C5 C9 113.7(3)
C4 C5 C9 126.7(4)
C1 C6 N2 112.2(3)
N3 C9 C5 110.7(3)
O1 C12 Ru1 178.9(3)
O2 C13 C14 111.2(3)
F3 C15 F2 109.0(4)
F3 C15 F1 108.6(4)
F2 C15 F1 107.8(3)
F3 C15 S1 111.4(3)
F2 C15 S1 110.0(3)
F1 C15 S1 110.0(3)
O8 S2 O6 116.9(3)
O8 S2 O7 114.8(2)
O6 S2 O7 112.58(17)
O8 S2 C16 103.48(19)
O6 S2 C16 103.4(2)
O7 S2 C16 103.3(2)
F6 C16 F4 108.8(5)
F6 C16 F5 108.1(4)
F4 C16 F5 107.9(4)
F6 C16 S2 111.3(3)
F4 C16 S2 110.6(3)
F5 C16 S2 110.0(4)

loop_
_geom_bond_atom_site_label_1
_geom_bond_atom_site_label_2
_geom_bond_distance
Ru1 C12 1.815(3)
Ru1 N1 1.973(2)
Ru1 O3 2.143(2)
Ru1 O2 2.159(2)
Ru1 N3 2.177(3)
Ru1 N2 2.188(3)
S1 O5 1.426(3)
S1 O4 1.439(3)
S1 O3 1.466(2)
S1 C15 1.823(4)
F1 C15 1.328(5)
F2 C15 1.319(5)
F3 C15 1.312(6)
O1 C12 1.146(4)
O2 C13 1.451(4)
N1 C1 1.340(5)
N1 C5 1.347(5)
N2 C8 1.480(4)
N2 C7 1.487(4)
N2 C6 1.503(4)
N3 C11 1.477(5)
N3 C10 1.490(4)
N3 C9 1.498(4)
C1 C2 1.391(5)
C1 C6 1.499(5)
C2 C3 1.374(7)
C3 C4 1.378(7)
C4 C5 1.385(5)
C5 C9 1.501(5)
C13 C14 1.502(6)
S2 O8 1.422(2)
S2 O6 1.433(3)
S2 O7 1.447(3)
S2 C16 1.822(4)
F4 C16 1.321(5)
F5 C16 1.325(6)
F6 C16 1.317(7)
